data_2021092
loop_
_publ_author_name
'Shihada, Abdel-Fattah'
'Weller, Frank'
'Massa, Werner'

_publ_section_title
;
 Between MOFs and molecules: organolead(IV) compounds with chain
 structures
;
_journal_coeditor_code UK3151
_journal_issue 5
_journal_name_full 'Acta Crystallographica Section C Structural Chemistry'
_journal_paper_doi 10.1107/S2053229618004850
_journal_volume 74
_journal_year 2018
_chemical_formula_iupac '[Pb (C6 H5)3 (C12 H10 O2 P)]'
_chemical_formula_moiety 'C30 H25 O2 P Pb'
_chemical_formula_sum 'C30 H25 O2 P Pb'
_chemical_formula_weight 655.66
_chemical_name_systematic <i>catena</i>-Poly[[triphenyllead(IV)]-\m-diphenylphosphinato-\k^2^<i>O</i>:<i>O</i>']
_space_group_crystal_system monoclinic
_space_group_IT_number 14
_space_group_name_Hall '-P 2yn'
_space_group_name_H-M_alt 'P 1 21/n 1'
_symmetry_space_group_name_Hall '-P 2yn'
_symmetry_space_group_name_H-M 'P 1 21/n 1'
_atom_sites_solution_hydrogens geom
_atom_sites_solution_primary direct
_atom_sites_solution_secondary difmap
_audit_creation_method SHELXL-2013
_cell_angle_alpha 90
_cell_angle_beta 97.717(5)
_cell_angle_gamma 90
_cell_formula_units_Z 4
_cell_length_a 13.8277(8)
_cell_length_b 12.6242(6)
_cell_length_c 14.4713(8)
_cell_measurement_reflns_used 22205
_cell_measurement_temperature 100(2)
_cell_measurement_theta_max 27.06
_cell_measurement_theta_min 1.91
_cell_volume 2503.3(2)
_computing_cell_refinement
;
X-AREA (Stoe & Cie, 2013)
;
_computing_data_collection
;
X-AREA (Stoe & Cie, 2013)
;
_computing_data_reduction
;
X-AREA (Stoe & Cie, 2013)
;
_computing_molecular_graphics
;
DIAMOND (Brandenburg, 2016)
;
_computing_structure_refinement
;
SHELXL2013 (Sheldrick, 2015)
;
_computing_structure_solution
;
SHELXS97 (Sheldrick, 2008)
;
_diffrn_ambient_temperature 100(2)
_diffrn_detector_area_resol_mean 6.7
_diffrn_measured_fraction_theta_full 1.000
_diffrn_measured_fraction_theta_max 0.986
_diffrn_measurement_device_type 'Stoe IPDS/2T'
_diffrn_measurement_method '\w scans'
_diffrn_radiation_monochromator graphite
_diffrn_radiation_source 'fine-focus sealed tube'
_diffrn_radiation_type MoK\a
_diffrn_radiation_wavelength 0.71073
_diffrn_reflns_av_R_equivalents 0.0949
_diffrn_reflns_limit_h_max 17
_diffrn_reflns_limit_h_min -17
_diffrn_reflns_limit_k_max 15
_diffrn_reflns_limit_k_min -15
_diffrn_reflns_limit_l_max 18
_diffrn_reflns_limit_l_min -18
_diffrn_reflns_number 18698
_diffrn_reflns_theta_full 25.242
_diffrn_reflns_theta_max 26.857
_diffrn_reflns_theta_min 1.913
_exptl_absorpt_coefficient_mu 6.829
_exptl_absorpt_correction_T_max 0.9169
_exptl_absorpt_correction_T_min 0.3763
_exptl_absorpt_correction_type gaussian
_exptl_absorpt_process_details
;
(Coppens <i>et al.</i>,  1965)
;
_exptl_crystal_colour colourless
_exptl_crystal_density_diffrn 1.740
_exptl_crystal_description needle
_exptl_crystal_F_000 1272
_exptl_crystal_size_max 0.11
_exptl_crystal_size_mid 0.04
_exptl_crystal_size_min 0.02
_refine_diff_density_max 2.582
_refine_diff_density_min -2.171
_refine_ls_extinction_method none
_refine_ls_goodness_of_fit_ref 0.910
_refine_ls_hydrogen_treatment constr
_refine_ls_matrix_type full
_refine_ls_number_parameters 223
_refine_ls_number_reflns 5316
_refine_ls_number_restraints 2
_refine_ls_restrained_S_all 0.911
_refine_ls_R_factor_all 0.0773
_refine_ls_R_factor_gt 0.0450
_refine_ls_shift/su_max 0.001
_refine_ls_shift/su_mean 0.000
_refine_ls_structure_factor_coef Fsqd
_refine_ls_weighting_details 'w=1/[\s^2^(Fo^2^)+(0.0400P)^2^] where P=(Fo^2^+2Fc^2^)/3'
_refine_ls_weighting_scheme calc
_refine_ls_wR_factor_gt 0.0954
_refine_ls_wR_factor_ref 0.1005
_reflns_number_gt 3301
_reflns_number_total 5316
_reflns_threshold_expression 'I > 2\s(I)'
_cod_data_source_file uk3151sup1.cif
_cod_data_source_block 3
_cod_database_code 2021092
_shelx_space_group_comment
;
The symmetry employed for this shelxl refinement is uniquely defined
by the following loop, which should always be used as a source of
symmetry information in preference to the above space-group names.
They are only intended as comments.
;
_shelxl_version_number .2013

loop_
_space_group_symop_operation_xyz
'x, y, z'
'-x+1/2, y+1/2, -z+1/2'
'-x, -y, -z'
'x-1/2, -y-1/2, z-1/2'

loop_
_atom_site_type_symbol
_atom_site_label
_atom_site_fract_x
_atom_site_fract_y
_atom_site_fract_z
_atom_site_U_iso_or_equiv
_atom_site_adp_type
_atom_site_calc_flag
_atom_site_occupancy
_atom_site_disorder_assembly
_atom_site_disorder_group
Pb Pb1 0.22665(2) 0.84365(2) 0.19550(2) 0.03541(10) Uani d 1 . .
P P1 0.15953(16) 0.60620(16) 0.31759(15) 0.0343(5) Uani d 1 . .
O O1 0.1699(4) 0.6709(4) 0.2329(4) 0.0392(13) Uani d 1 . .
O O2 0.2323(4) 0.5195(4) 0.3428(4) 0.0399(14) Uani d 1 . .
C C1 0.2631(4) 0.7809(4) 0.0635(3) 0.038(2) Uani d 1 . .
C C2 0.2790(4) 0.8476(3) -0.0093(3) 0.0361(18) Uani d 1 . .
H H2 0.2700 0.9219 -0.0039 0.043 Uiso calc 1 . .
C C3 0.3081(4) 0.8058(4) -0.0901(3) 0.043(2) Uani d 1 . .
H H3 0.3189 0.8515 -0.1398 0.052 Uiso calc 1 . .
C C4 0.3213(4) 0.6972(4) -0.0980(3) 0.049(2) Uani d 1 . .
H H4 0.3411 0.6686 -0.1532 0.059 Uiso calc 1 . .
C C5 0.3054(4) 0.6304(3) -0.0252(4) 0.050(2) Uani d 1 . .
H H5 0.3144 0.5562 -0.0306 0.060 Uiso calc 1 . .
C C6 0.2763(4) 0.6722(4) 0.0556(3) 0.042(2) Uani d 1 . .
H H6 0.2655 0.6266 0.1054 0.050 Uiso calc 1 . .
C C7 0.3428(4) 0.8381(4) 0.3127(3) 0.0362(18) Uani d 1 . .
C C8 0.4179(5) 0.7649(5) 0.3124(4) 0.060(3) Uani d 1 . .
H H8 0.4177 0.7172 0.2616 0.072 Uiso calc 1 . .
C C9 0.4932(4) 0.7617(5) 0.3863(5) 0.075(4) Uani d 1 . .
H H9 0.5446 0.7117 0.3860 0.090 Uiso calc 1 . .
C C10 0.4935(4) 0.8316(6) 0.4605(4) 0.062(3) Uani d 1 . .
H H10 0.5451 0.8294 0.5110 0.074 Uiso calc 1 . .
C C11 0.4185(4) 0.9047(5) 0.4609(3) 0.052(3) Uani d 1 . .
H H11 0.4187 0.9525 0.5116 0.062 Uiso calc 1 . .
C C12 0.3431(4) 0.9080(4) 0.3870(4) 0.039(2) Uani d 1 . .
H H12 0.2918 0.9580 0.3873 0.046 Uiso calc 1 . .
C C13A 0.0824(5) 0.9098(10) 0.2076(9) 0.039(2) Uiso d 0.5 A 1
C C14A 0.0753(5) 0.9735(10) 0.2848(8) 0.044(3) Uiso d 0.5 A 1
H H14A 0.1301 0.9819 0.3314 0.053 Uiso calc 0.5 A 1
C C15A -0.0118(7) 1.0250(9) 0.2937(7) 0.044(3) Uiso d 0.5 A 1
H H15A -0.0166 1.0686 0.3464 0.053 Uiso calc 0.5 A 1
C C16A -0.0919(5) 1.0127(9) 0.2255(8) 0.041(3) Uiso d 0.5 A 1
H H16A -0.1515 1.0479 0.2316 0.049 Uiso calc 0.5 A 1
C C17A -0.0849(6) 0.9490(9) 0.1484(7) 0.044(3) Uiso d 0.5 A 1
H H17A -0.1396 0.9406 0.1017 0.053 Uiso calc 0.5 A 1
C C18A 0.0022(7) 0.8975(9) 0.1394(7) 0.047(3) Uiso d 0.5 A 1
H H18A 0.0070 0.8540 0.0867 0.057 Uiso calc 0.5 A 1
C C13B 0.0852(5) 0.9165(10) 0.1989(9) 0.039(2) Uiso d 0.5 A 2
C C14B 0.0516(7) 0.9464(10) 0.2814(7) 0.044(3) Uiso d 0.5 A 2
H H14B 0.0894 0.9313 0.3397 0.053 Uiso calc 0.5 A 2
C C15B -0.0374(7) 0.9983(9) 0.2786(6) 0.044(3) Uiso d 0.5 A 2
H H15B -0.0604 1.0187 0.3350 0.053 Uiso calc 0.5 A 2
C C16B -0.0927(5) 1.0204(9) 0.1934(8) 0.041(3) Uiso d 0.5 A 2
H H16B -0.1535 1.0559 0.1915 0.049 Uiso calc 0.5 A 2
C C17B -0.0591(7) 0.9906(9) 0.1109(6) 0.044(3) Uiso d 0.5 A 2
H H17B -0.0969 1.0057 0.0526 0.053 Uiso calc 0.5 A 2
C C18B 0.0299(7) 0.9387(9) 0.1137(7) 0.047(3) Uiso d 0.5 A 2
H H18B 0.0529 0.9183 0.0573 0.057 Uiso calc 0.5 A 2
C C19 0.0383(3) 0.5496(4) 0.3019(4) 0.0343(18) Uani d 1 . .
C C20 0.0121(4) 0.4842(4) 0.3718(3) 0.039(2) Uani d 1 . .
H H20 0.0556 0.4747 0.4279 0.047 Uiso calc 1 . .
C C21 -0.0776(4) 0.4328(4) 0.3597(4) 0.050(2) Uani d 1 . .
H H21 -0.0954 0.3882 0.4074 0.060 Uiso calc 1 . .
C C22 -0.1411(3) 0.4467(5) 0.2776(4) 0.051(2) Uani d 1 . .
H H22 -0.2024 0.4116 0.2694 0.061 Uiso calc 1 . .
C C23 -0.1150(4) 0.5120(5) 0.2077(3) 0.052(3) Uani d 1 . .
H H23 -0.1584 0.5215 0.1517 0.063 Uiso calc 1 . .
C C24 -0.0253(4) 0.5635(4) 0.2199(3) 0.043(2) Uani d 1 . .
H H24 -0.0074 0.6081 0.1721 0.051 Uiso calc 1 . .
C C25 0.1655(4) 0.6902(4) 0.4197(3) 0.036(2) Uani d 1 . .
C C26 0.2498(3) 0.6920(4) 0.4838(4) 0.043(2) Uani d 1 . .
H H26 0.3042 0.6495 0.4740 0.052 Uiso calc 1 . .
C C27 0.2547(3) 0.7561(5) 0.5624(3) 0.043(2) Uani d 1 . .
H H27 0.3124 0.7574 0.6062 0.052 Uiso calc 1 . .
C C28 0.1752(4) 0.8184(4) 0.5768(3) 0.047(2) Uani d 1 . .
H H28 0.1785 0.8622 0.6305 0.056 Uiso calc 1 . .
C C29 0.0908(4) 0.8165(4) 0.5127(4) 0.066(3) Uani d 1 . .
H H29 0.0365 0.8591 0.5226 0.080 Uiso calc 1 . .
C C30 0.0860(3) 0.7524(4) 0.4341(4) 0.056(3) Uani d 1 . .
H H30 0.0283 0.7511 0.3903 0.067 Uiso calc 1 . .

loop_
_atom_site_aniso_label
_atom_site_aniso_U_11
_atom_site_aniso_U_22
_atom_site_aniso_U_33
_atom_site_aniso_U_12
_atom_site_aniso_U_13
_atom_site_aniso_U_23
Pb1 0.04572(18) 0.02277(13) 0.03683(16) 0.00280(18) 0.00222(11) -0.00012(17)
P1 0.0372(12) 0.0240(10) 0.0412(12) -0.0009(9) 0.0034(10) 0.0032(9)
O1 0.049(3) 0.024(3) 0.047(3) 0.002(3) 0.017(3) 0.007(3)
O2 0.043(3) 0.020(3) 0.056(4) 0.002(2) 0.002(3) 0.000(3)
C1 0.042(5) 0.025(4) 0.045(5) -0.002(4) -0.004(4) 0.002(4)
C2 0.039(4) 0.028(4) 0.040(4) 0.005(4) -0.002(3) -0.005(4)
C3 0.046(5) 0.042(5) 0.041(5) 0.004(4) 0.005(4) 0.010(4)
C4 0.046(5) 0.051(5) 0.048(5) -0.003(5) 0.000(4) -0.014(5)
C5 0.055(6) 0.033(5) 0.063(6) -0.007(4) 0.012(5) -0.010(4)
C6 0.058(5) 0.031(5) 0.038(4) -0.003(4) 0.012(4) 0.001(4)
C7 0.040(4) 0.030(4) 0.035(4) -0.003(4) -0.005(3) 0.004(4)
C8 0.063(7) 0.062(6) 0.055(6) 0.034(5) 0.010(5) 0.000(5)
C9 0.064(7) 0.091(9) 0.066(7) 0.040(7) -0.003(6) 0.019(7)
C10 0.047(6) 0.083(8) 0.052(6) -0.009(6) -0.007(5) 0.021(6)
C11 0.048(6) 0.063(6) 0.041(5) -0.008(5) -0.006(4) 0.005(5)
C12 0.033(5) 0.039(5) 0.042(5) 0.004(4) -0.002(4) -0.010(4)
C19 0.039(5) 0.028(4) 0.036(4) -0.003(4) 0.004(4) -0.001(3)
C20 0.042(5) 0.032(4) 0.044(5) -0.004(4) 0.006(4) -0.002(4)
C21 0.058(6) 0.034(5) 0.056(6) -0.008(4) 0.005(5) -0.004(4)
C22 0.038(5) 0.048(6) 0.067(6) -0.009(4) 0.008(5) -0.018(5)
C23 0.044(6) 0.062(6) 0.050(6) 0.003(5) -0.001(4) -0.012(5)
C24 0.041(5) 0.044(5) 0.043(5) 0.006(4) 0.006(4) -0.001(4)
C25 0.040(5) 0.028(4) 0.038(4) -0.004(3) -0.007(4) 0.005(3)
C26 0.041(5) 0.050(5) 0.038(5) 0.002(4) 0.002(4) 0.007(4)
C27 0.043(5) 0.049(5) 0.035(5) -0.006(4) -0.002(4) -0.005(4)
C28 0.055(6) 0.036(5) 0.046(5) 0.002(4) -0.003(4) -0.010(4)
C29 0.060(6) 0.048(6) 0.085(8) 0.020(5) -0.014(6) -0.023(5)
C30 0.056(6) 0.027(4) 0.078(7) 0.006(4) -0.011(5) -0.015(5)

loop_
_atom_type_symbol
_atom_type_description
_atom_type_scat_dispersion_real
_atom_type_scat_dispersion_imag
_atom_type_scat_source
C C 0.0033 0.0016 'International Tables Vol C Tables 4.2.6.8 and 6.1.1.4'
H H 0.0000 0.0000 'International Tables Vol C Tables 4.2.6.8 and 6.1.1.4'
O O 0.0106 0.0060 'International Tables Vol C Tables 4.2.6.8 and 6.1.1.4'
P P 0.1023 0.0942 'International Tables Vol C Tables 4.2.6.8 and 6.1.1.4'
Pb Pb -3.3944 10.1111 'International Tables Vol C Tables 4.2.6.8 and 6.1.1.4'

loop_
_geom_angle_atom_site_label_1
_geom_angle_atom_site_label_2
_geom_angle_atom_site_label_3
_geom_angle_site_symmetry_1
_geom_angle_site_symmetry_3
_geom_angle
C7 Pb1 C13B . . 124.7(4)
C7 Pb1 C13A . . 122.3(4)
C7 Pb1 C1 . . 115.9(2)
C13B Pb1 C1 . . 119.2(4)
C13A Pb1 C1 . . 121.8(4)
C7 Pb1 O2 . 2 92.2(2)
C13B Pb1 O2 . 2 81.6(4)
C13A Pb1 O2 . 2 84.9(4)
C1 Pb1 O2 . 2 92.54(19)
C7 Pb1 O1 . . 91.4(2)
C13B Pb1 O1 . . 93.3(4)
C13A Pb1 O1 . . 90.0(4)
C1 Pb1 O1 . . 89.31(18)
O2 Pb1 O1 2 . 174.82(18)
O1 P1 O2 . . 117.6(4)
O1 P1 C19 . . 107.6(3)
O2 P1 C19 . . 108.8(3)
O1 P1 C25 . . 110.5(3)
O2 P1 C25 . . 105.9(3)
C19 P1 C25 . . 105.9(3)
P1 O1 Pb1 . . 138.6(3)
P1 O2 Pb1 . 2_545 143.1(3)
C2 C1 C6 . . 120.0
C2 C1 Pb1 . . 121.4(3)
C6 C1 Pb1 . . 118.5(3)
C1 C2 C3 . . 120.0
C1 C2 H2 . . 120.0
C3 C2 H2 . . 120.0
C4 C3 C2 . . 120.0
C4 C3 H3 . . 120.0
C2 C3 H3 . . 120.0
C5 C4 C3 . . 120.0
C5 C4 H4 . . 120.0
C3 C4 H4 . . 120.0
C4 C5 C6 . . 120.0
C4 C5 H5 . . 120.0
C6 C5 H5 . . 120.0
C5 C6 C1 . . 120.0
C5 C6 H6 . . 120.0
C1 C6 H6 . . 120.0
C8 C7 C12 . . 120.0
C8 C7 Pb1 . . 119.5(3)
C12 C7 Pb1 . . 120.5(3)
C7 C8 C9 . . 120.0
C7 C8 H8 . . 120.0
C9 C8 H8 . . 120.0
C8 C9 C10 . . 120.0
C8 C9 H9 . . 120.0
C10 C9 H9 . . 120.0
C11 C10 C9 . . 120.0
C11 C10 H10 . . 120.0
C9 C10 H10 . . 120.0
C10 C11 C12 . . 120.0
C10 C11 H11 . . 120.0
C12 C11 H11 . . 120.0
C11 C12 C7 . . 120.0
C11 C12 H12 . . 120.0
C7 C12 H12 . . 120.0
C14A C13A C18A . . 120.0
C14A C13A Pb1 . . 116.6(6)
C18A C13A Pb1 . . 123.2(6)
C13A C14A C15A . . 120.0
C13A C14A H14A . . 120.0
C15A C14A H14A . . 120.0
C16A C15A C14A . . 120.0
C16A C15A H15A . . 120.0
C14A C15A H15A . . 120.0
C15A C16A C17A . . 120.0
C15A C16A H16A . . 120.0
C17A C16A H16A . . 120.0
C18A C17A C16A . . 120.0
C18A C17A H17A . . 120.0
C16A C17A H17A . . 120.0
C17A C18A C13A . . 120.0
C17A C18A H18A . . 120.0
C13A C18A H18A . . 120.0
C14B C13B C18B . . 120.0
C14B C13B Pb1 . . 122.8(6)
C18B C13B Pb1 . . 117.1(6)
C15B C14B C13B . . 120.0
C15B C14B H14B . . 120.0
C13B C14B H14B . . 120.0
C14B C15B C16B . . 120.0
C14B C15B H15B . . 120.0
C16B C15B H15B . . 120.0
C15B C16B C17B . . 120.0
C15B C16B H16B . . 120.0
C17B C16B H16B . . 120.0
C16B C17B C18B . . 120.0
C16B C17B H17B . . 120.0
C18B C17B H17B . . 120.0
C17B C18B C13B . . 120.0
C17B C18B H18B . . 120.0
C13B C18B H18B . . 120.0
C20 C19 C24 . . 120.0
C20 C19 P1 . . 118.1(3)
C24 C19 P1 . . 121.8(3)
C21 C20 C19 . . 120.0
C21 C20 H20 . . 120.0
C19 C20 H20 . . 120.0
C22 C21 C20 . . 120.0
C22 C21 H21 . . 120.0
C20 C21 H21 . . 120.0
C23 C22 C21 . . 120.0
C23 C22 H22 . . 120.0
C21 C22 H22 . . 120.0
C22 C23 C24 . . 120.0
C22 C23 H23 . . 120.0
C24 C23 H23 . . 120.0
C23 C24 C19 . . 120.0
C23 C24 H24 . . 120.0
C19 C24 H24 . . 120.0
C26 C25 C30 . . 120.0
C26 C25 P1 . . 119.8(3)
C30 C25 P1 . . 120.2(3)
C25 C26 C27 . . 120.0
C25 C26 H26 . . 120.0
C27 C26 H26 . . 120.0
C28 C27 C26 . . 120.0
C28 C27 H27 . . 120.0
C26 C27 H27 . . 120.0
C29 C28 C27 . . 120.0
C29 C28 H28 . . 120.0
C27 C28 H28 . . 120.0
C30 C29 C28 . . 120.0
C30 C29 H29 . . 120.0
C28 C29 H29 . . 120.0
C29 C30 C25 . . 120.0
C29 C30 H30 . . 120.0
C25 C30 H30 . . 120.0

loop_
_geom_bond_atom_site_label_1
_geom_bond_atom_site_label_2
_geom_bond_site_symmetry_2
_geom_bond_distance
Pb1 C7 . 2.175(4)
Pb1 C13B . 2.168(4)
Pb1 C13A . 2.192(4)
Pb1 C1 . 2.189(4)
Pb1 O2 2 2.375(5)
Pb1 O1 . 2.404(5)
P1 O1 . 1.496(6)
P1 O2 . 1.499(5)
P1 C19 . 1.809(4)
P1 C25 . 1.811(4)
O2 Pb1 2_545 2.375(5)
C1 C2 . 1.3900
C1 C6 . 1.3900
C2 C3 . 1.3900
C2 H2 . 0.9500
C3 C4 . 1.3900
C3 H3 . 0.9500
C4 C5 . 1.3900
C4 H4 . 0.9500
C5 C6 . 1.3900
C5 H5 . 0.9500
C6 H6 . 0.9500
C7 C8 . 1.3900
C7 C12 . 1.3900
C8 C9 . 1.3900
C8 H8 . 0.9500
C9 C10 . 1.3900
C9 H9 . 0.9500
C10 C11 . 1.3900
C10 H10 . 0.9500
C11 C12 . 1.3900
C11 H11 . 0.9500
C12 H12 . 0.9500
C13A C14A . 1.3900
C13A C18A . 1.3900
C14A C15A . 1.3900
C14A H14A . 0.9500
C15A C16A . 1.3900
C15A H15A . 0.9500
C16A C17A . 1.3900
C16A H16A . 0.9500
C17A C18A . 1.3900
C17A H17A . 0.9500
C18A H18A . 0.9500
C13B C14B . 1.3900
C13B C18B . 1.3900
C14B C15B . 1.3900
C14B H14B . 0.9500
C15B C16B . 1.3900
C15B H15B . 0.9500
C16B C17B . 1.3900
C16B H16B . 0.9500
C17B C18B . 1.3900
C17B H17B . 0.9500
C18B H18B . 0.9500
C19 C20 . 1.3900
C19 C24 . 1.3900
C20 C21 . 1.3900
C20 H20 . 0.9500
C21 C22 . 1.3900
C21 H21 . 0.9500
C22 C23 . 1.3900
C22 H22 . 0.9500
C23 C24 . 1.3900
C23 H23 . 0.9500
C24 H24 . 0.9500
C25 C26 . 1.3900
C25 C30 . 1.3900
C26 C27 . 1.3900
C26 H26 . 0.9500
C27 C28 . 1.3900
C27 H27 . 0.9500
C28 C29 . 1.3900
C28 H28 . 0.9500
C29 C30 . 1.3900
C29 H29 . 0.9500
C30 H30 . 0.9500
